data_2311625
loop_
_publ_author_name
'Manjula, M.'
'Jayaroopa, P.'
'Manjunath, B. C.'
'Ajay Kumar, K.'
'Lokanath, N. K.'

_publ_section_title
;
 3-Methyl-1,5-diphenyl-4,5-dihydro-1H-pyrazole.
;
_journal_coeditor_code HB7053
_journal_issue 'Pt 4'
_journal_name_full 'Acta crystallographica. Section E, Structure reports online'
_journal_page_first o602
_journal_paper_doi 10.1107/S1600536813007575
_journal_volume 69
_journal_year 2013
_chemical_formula_iupac 'C16 H16 N2'
_chemical_formula_moiety 'C16 H16 N2'
_chemical_formula_structural 'C16 H16 N2'
_chemical_formula_sum 'C16 H16 N2'
_chemical_formula_weight 236.31
_chemical_melting_point_gt 363
_chemical_melting_point_lt 365
_chemical_name_systematic
;
3-Methyl-1,5-diphenyl-4,5-dihydro-1<i>H</i>-pyrazole
;
_space_group_IT_number 9
_space_group_name_Hall 'C -2yc'
_space_group_name_H-M_alt 'C 1 c 1'
_symmetry_cell_setting monoclinic
_symmetry_space_group_name_Hall 'C -2yc'
_symmetry_space_group_name_H-M 'C 1 c 1'
_atom_sites_solution_hydrogens geom
_atom_sites_solution_primary direct
_atom_sites_solution_secondary difmap
_cell_angle_alpha 90
_cell_angle_beta 132.207(9)
_cell_angle_gamma 90
_cell_formula_units_Z 4
_cell_length_a 18.1224(17)
_cell_length_b 7.8055(6)
_cell_length_c 12.5057(13)
_cell_measurement_reflns_used 2973
_cell_measurement_temperature 301
_cell_measurement_theta_max 27.6
_cell_measurement_theta_min 3.0
_cell_volume 1310.3(3)
_computing_cell_refinement 'CrysAlisPRO (Oxford Diffraction, 2009)'
_computing_data_collection 'CrysAlisPRO (Oxford Diffraction, 2009)'
_computing_data_reduction 'CrysAlisPRO (Oxford Diffraction, 2009)'
_computing_molecular_graphics 'Mercury (Macrae <i>et al.</i>, 2006)'
_computing_publication_material 'Mercury (Macrae <i>et al.</i>, 2006)'
_computing_structure_refinement 'SHELXL97 (Sheldrick, 2008)'
_computing_structure_solution 'SHELXS97 (Sheldrick, 2008)'
_diffrn_ambient_temperature 301
_diffrn_detector_area_resol_mean 16.0839
_diffrn_measured_fraction_theta_full 0.995
_diffrn_measured_fraction_theta_max 0.995
_diffrn_measurement_device_type 'Oxford Diffraction Xcalibur Eos'
_diffrn_measurement_method '\w scans'
_diffrn_radiation_monochromator graphite
_diffrn_radiation_source 'fine-focus sealed tube'
_diffrn_radiation_type MoK\a
_diffrn_radiation_wavelength 0.71073
_diffrn_reflns_av_R_equivalents 0.0333
_diffrn_reflns_av_sigmaI/netI 0.0283
_diffrn_reflns_limit_h_max 23
_diffrn_reflns_limit_h_min -23
_diffrn_reflns_limit_k_max 10
_diffrn_reflns_limit_k_min -10
_diffrn_reflns_limit_l_max 16
_diffrn_reflns_limit_l_min -16
_diffrn_reflns_number 11856
_diffrn_reflns_reduction_process
;
;
_diffrn_reflns_theta_full 27.57
_diffrn_reflns_theta_max 27.57
_diffrn_reflns_theta_min 3.02
_exptl_absorpt_coefficient_mu 0.071
_exptl_absorpt_correction_type none
_exptl_crystal_colour 'pale yellow'
_exptl_crystal_density_diffrn 1.198
_exptl_crystal_density_method 'Not Measured'
_exptl_crystal_description block
_exptl_crystal_F_000 504
_exptl_crystal_size_max 0.32
_exptl_crystal_size_mid 0.20
_exptl_crystal_size_min 0.18
_refine_diff_density_max 0.135
_refine_diff_density_min -0.103
_refine_ls_extinction_method none
_refine_ls_goodness_of_fit_ref 0.905
_refine_ls_hydrogen_treatment constr
_refine_ls_matrix_type full
_refine_ls_number_parameters 165
_refine_ls_number_reflns 2973
_refine_ls_number_restraints 2
_refine_ls_restrained_S_all 0.905
_refine_ls_R_factor_all 0.0524
_refine_ls_R_factor_gt 0.0373
_refine_ls_shift/su_max 0.001
_refine_ls_shift/su_mean 0.000
_refine_ls_structure_factor_coef Fsqd
_refine_ls_weighting_details 'calc w=1/[\s^2^(Fo^2^)+(0.1000P)^2^] where P=(Fo^2^+2Fc^2^)/3'
_refine_ls_weighting_scheme calc
_refine_ls_wR_factor_gt 0.1154
_refine_ls_wR_factor_ref 0.1307
_reflns_number_gt 2362
_reflns_number_total 2973
_reflns_threshold_expression I>2\s(I)
_cod_data_source_file hb7053sup1.cif
_cod_data_source_block I
_cod_original_sg_symbol_H-M 'C c'
_cod_database_code 2311625

loop_
_symmetry_equiv_pos_site_id
_symmetry_equiv_pos_as_xyz
1 x,y,z
2 x,-y,1/2+z
3 1/2+x,1/2+y,z
4 1/2+x,1/2-y,1/2+z

loop_
_atom_site_aniso_label
_atom_site_aniso_U_11
_atom_site_aniso_U_22
_atom_site_aniso_U_33
_atom_site_aniso_U_12
_atom_site_aniso_U_13
_atom_site_aniso_U_23
N1 0.0465(9) 0.0796(11) 0.0514(9) -0.0147(8) 0.0339(8) -0.0253(8)
N2 0.0518(9) 0.0527(8) 0.0596(9) -0.0064(7) 0.0397(8) -0.0083(7)
C1 0.0477(11) 0.0618(11) 0.0449(9) 0.0008(8) 0.0281(9) -0.0037(9)
C2 0.0521(12) 0.0800(14) 0.0474(11) -0.0079(10) 0.0231(10) -0.0109(10)
C3 0.0457(11) 0.0665(13) 0.0668(14) -0.0070(9) 0.0259(11) -0.0034(10)
C4 0.0532(11) 0.0519(10) 0.0866(15) 0.0036(9) 0.0497(11) 0.0054(10)
C5 0.0551(11) 0.0494(10) 0.0590(11) -0.0021(8) 0.0403(10) -0.0077(8)
C6 0.0413(9) 0.0383(7) 0.0461(9) 0.0022(7) 0.0269(8) -0.0015(7)
C7 0.0479(9) 0.0476(9) 0.0425(9) -0.0016(7) 0.0271(8) -0.0040(7)
C8 0.0391(8) 0.0454(8) 0.0420(8) -0.0051(7) 0.0269(7) -0.0026(7)
C9 0.0574(11) 0.0567(11) 0.0491(10) 0.0004(8) 0.0341(9) 0.0071(8)
C10 0.0650(14) 0.0544(11) 0.0800(16) 0.0095(10) 0.0431(13) 0.0199(11)
C11 0.0664(14) 0.0499(12) 0.110(2) 0.0015(9) 0.0628(15) -0.0042(12)
C12 0.0686(14) 0.0652(13) 0.0789(15) -0.0099(10) 0.0575(13) -0.0201(11)
C13 0.0490(10) 0.0567(10) 0.0457(10) -0.0039(8) 0.0322(9) -0.0032(8)
C14 0.0480(11) 0.0595(11) 0.0545(11) 0.0037(9) 0.0249(9) -0.0119(9)
C15 0.0463(11) 0.0505(10) 0.0644(12) -0.0024(8) 0.0340(10) -0.0060(9)
C16 0.0631(15) 0.105(2) 0.100(2) -0.0193(14) 0.0567(15) -0.0180(16)

loop_
_atom_site_type_symbol
_atom_site_label
_atom_site_fract_x
_atom_site_fract_y
_atom_site_fract_z
_atom_site_U_iso_or_equiv
_atom_site_thermal_displace_type
_atom_site_calc_flag
_atom_site_refinement_flags
_atom_site_occupancy
N N1 0.57189(12) 0.5350(3) 0.53221(17) 0.0583(6) Uani d . 1.000
N N2 0.63012(12) 0.5538(2) 0.49747(18) 0.0528(5) Uani d . 1.000
C C1 0.43700(15) 0.4218(3) 0.2954(2) 0.0539(6) Uani d . 1.000
C C2 0.34060(17) 0.3632(3) 0.1948(2) 0.0683(7) Uani d . 1.000
C C3 0.27852(16) 0.3631(3) 0.2214(3) 0.0694(7) Uani d . 1.000
C C4 0.31410(16) 0.4245(3) 0.3516(3) 0.0617(7) Uani d . 1.000
C C5 0.41076(14) 0.4857(2) 0.4546(2) 0.0529(6) Uani d . 1.000
C C6 0.47391(13) 0.4829(2) 0.42818(19) 0.0439(5) Uani d . 1.000
C C7 0.62148(15) 0.5986(2) 0.6767(2) 0.0487(5) Uani d . 1.000
C C8 0.58591(12) 0.7740(2) 0.67789(18) 0.0425(5) Uani d . 1.000
C C9 0.53469(16) 0.8844(3) 0.5615(2) 0.0558(6) Uani d . 1.000
C C10 0.50989(18) 1.0475(3) 0.5715(3) 0.0710(8) Uani d . 1.000
C C11 0.53636(18) 1.1018(3) 0.6979(3) 0.0725(9) Uani d . 1.000
C C12 0.58650(17) 0.9929(3) 0.8138(3) 0.0644(8) Uani d . 1.000
C C13 0.61057(14) 0.8294(3) 0.80360(19) 0.0502(6) Uani d . 1.000
C C14 0.73007(16) 0.6028(3) 0.7433(2) 0.0618(6) Uani d . 1.000
C C15 0.71843(15) 0.5947(2) 0.6134(2) 0.0563(6) Uani d . 1.000
C C16 0.8000(2) 0.6260(4) 0.6152(4) 0.0878(11) Uani d . 1.000
H H1 0.47760 0.42050 0.27480 0.0650 Uiso c R 1.000
H H2 0.31700 0.32270 0.10660 0.0820 Uiso c R 1.000
H H3 0.21360 0.32240 0.15260 0.0830 Uiso c R 1.000
H H4 0.27280 0.42500 0.37110 0.0740 Uiso c R 1.000
H H5 0.43330 0.52860 0.54160 0.0640 Uiso c R 1.000
H H7 0.61430 0.51580 0.72810 0.0580 Uiso c R 1.000
H H9 0.51670 0.84890 0.47570 0.0670 Uiso c R 1.000
H H10 0.47520 1.12070 0.49240 0.0850 Uiso c R 1.000
H H11 0.52030 1.21200 0.70480 0.0870 Uiso c R 1.000
H H12 0.60430 1.02910 0.89940 0.0770 Uiso c R 1.000
H H13 0.64380 0.75570 0.88220 0.0600 Uiso c R 1.000
H H14A 0.76320 0.70760 0.79730 0.0740 Uiso c R 1.000
H H14B 0.76730 0.50530 0.80630 0.0740 Uiso c R 1.000
H H16A 0.77370 0.62300 0.51830 0.1320 Uiso c R 1.000
H H16B 0.85000 0.53900 0.67170 0.1320 Uiso c R 1.000
H H16C 0.82900 0.73640 0.65690 0.1320 Uiso c R 1.000

loop_
_atom_type_symbol
_atom_type_description
_atom_type_scat_dispersion_real
_atom_type_scat_dispersion_imag
_atom_type_scat_source
C C 0.0033 0.0016 ' International Tables Vol C Tables 4.2.6.8 and 6.1.1.4'
H H 0.0000 0.0000 ' International Tables Vol C Tables 4.2.6.8 and 6.1.1.4'
N N 0.0061 0.0033 ' International Tables Vol C Tables 4.2.6.8 and 6.1.1.4'

loop_
_geom_angle_atom_site_label_1
_geom_angle_atom_site_label_2
_geom_angle_atom_site_label_3
_geom_angle
_geom_angle_publ_flag
N2 N1 C6 120.09(17) n
N2 N1 C7 112.6(2) n
C6 N1 C7 126.7(2) n
N1 N2 C15 107.8(2) n
C2 C1 C6 120.1(3) no
C1 C2 C3 121.6(2) no
C2 C3 C4 118.6(3) no
C3 C4 C5 121.0(3) no
C4 C5 C6 120.2(2) no
N1 C6 C1 120.5(3) n
N1 C6 C5 121.00(18) n
C1 C6 C5 118.5(2) no
N1 C7 C8 113.95(16) n
N1 C7 C14 100.2(2) n
C8 C7 C14 111.89(18) no
C7 C8 C9 122.80(19) no
C7 C8 C13 118.56(16) no
C9 C8 C13 118.55(19) no
C8 C9 C10 120.5(2) no
C9 C10 C11 120.3(2) no
C10 C11 C12 119.7(2) no
C11 C12 C13 120.1(3) no
C8 C13 C12 120.8(2) no
C7 C14 C15 102.47(18) no
N2 C15 C14 113.4(3) n
N2 C15 C16 122.1(2) n
C14 C15 C16 124.5(2) no
C2 C1 H1 120.00 no
C6 C1 H1 120.00 no
C1 C2 H2 119.00 no
C3 C2 H2 119.00 no
C2 C3 H3 121.00 no
C4 C3 H3 121.00 no
C3 C4 H4 120.00 no
C5 C4 H4 119.00 no
C4 C5 H5 120.00 no
C6 C5 H5 120.00 no
N1 C7 H7 110.00 no
C8 C7 H7 110.00 no
C14 C7 H7 110.00 no
C8 C9 H9 120.00 no
C10 C9 H9 120.00 no
C9 C10 H10 120.00 no
C11 C10 H10 120.00 no
C10 C11 H11 120.00 no
C12 C11 H11 120.00 no
C11 C12 H12 120.00 no
C13 C12 H12 120.00 no
C8 C13 H13 120.00 no
C12 C13 H13 120.00 no
C7 C14 H14A 111.00 no
C7 C14 H14B 111.00 no
C15 C14 H14A 111.00 no
C15 C14 H14B 111.00 no
H14A C14 H14B 109.00 no
C15 C16 H16A 109.00 no
C15 C16 H16B 109.00 no
C15 C16 H16C 109.00 no
H16A C16 H16B 110.00 no
H16A C16 H16C 110.00 no
H16B C16 H16C 109.00 no

loop_
_geom_bond_atom_site_label_1
_geom_bond_atom_site_label_2
_geom_bond_distance
_geom_bond_publ_flag
N1 N2 1.393(4) n
N1 C6 1.381(3) n
N1 C7 1.462(3) n
N2 C15 1.284(3) n
C1 C2 1.375(4) no
C1 C6 1.393(3) no
C2 C3 1.371(5) no
C3 C4 1.373(4) no
C4 C5 1.387(4) no
C5 C6 1.388(4) no
C7 C8 1.518(3) no
C7 C14 1.538(4) no
C8 C9 1.381(3) no
C8 C13 1.384(3) no
C9 C10 1.383(4) no
C10 C11 1.375(4) no
C11 C12 1.371(4) no
C12 C13 1.382(4) no
C14 C15 1.492(3) no
C15 C16 1.484(6) no
C1 H1 0.9300 no
C2 H2 0.9300 no
C3 H3 0.9300 no
C4 H4 0.9300 no
C5 H5 0.9300 no
C7 H7 0.9800 no
C9 H9 0.9300 no
C10 H10 0.9300 no
C11 H11 0.9300 no
C12 H12 0.9300 no
C13 H13 0.9300 no
C14 H14A 0.9700 no
C14 H14B 0.9700 no
C16 H16A 0.9600 no
C16 H16B 0.9600 no
C16 H16C 0.9600 no

loop_
_geom_torsion_atom_site_label_1
_geom_torsion_atom_site_label_2
_geom_torsion_atom_site_label_3
_geom_torsion_atom_site_label_4
_geom_torsion
_geom_torsion_publ_flag
C6 N1 N2 C15 -176.91(18) no
C7 N1 N2 C15 11.2(2) no
N2 N1 C6 C1 10.6(3) no
N2 N1 C6 C5 -171.14(17) no
C7 N1 C6 C1 -178.8(2) no
C7 N1 C6 C5 -0.5(3) no
N2 N1 C7 C8 101.5(3) no
N2 N1 C7 C14 -18.2(2) no
C6 N1 C7 C8 -69.7(3) no
C6 N1 C7 C14 170.6(2) no
N1 N2 C15 C14 1.8(2) no
N1 N2 C15 C16 -179.6(2) no
C6 C1 C2 C3 0.1(3) no
C2 C1 C6 N1 177.2(2) no
C2 C1 C6 C5 -1.1(3) no
C1 C2 C3 C4 0.5(4) no
C2 C3 C4 C5 0.1(4) no
C3 C4 C5 C6 -1.1(3) no
C4 C5 C6 N1 -176.63(19) no
C4 C5 C6 C1 1.7(3) no
N1 C7 C8 C9 -18.0(4) no
N1 C7 C8 C13 165.6(2) no
C14 C7 C8 C9 94.8(3) no
C14 C7 C8 C13 -81.6(3) no
N1 C7 C14 C15 17.20(19) no
C8 C7 C14 C15 -103.93(19) no
C7 C8 C9 C10 -175.5(3) no
C13 C8 C9 C10 0.8(4) no
C7 C8 C13 C12 175.1(3) no
C9 C8 C13 C12 -1.4(4) no
C8 C9 C10 C11 0.3(5) no
C9 C10 C11 C12 -0.8(6) no
C10 C11 C12 C13 0.2(6) no
C11 C12 C13 C8 0.9(5) no
C7 C14 C15 N2 -12.9(2) no
C7 C14 C15 C16 168.6(2) no
